data_1561396
loop_
_publ_author_name
'Kim, Myojeong'
'You, Euna'
'Park, Seongjin'
'Hong, Sungwoo'

_publ_section_title
;
 Divergent Reactivity of Sulfinates with Pyridinium Salts Based on One-
 versus Two-Electron Pathways
;
_journal_name_full 'Chemical Science'
_journal_paper_doi 10.1039/D1SC00776A
_journal_year 2021
_chemical_formula_sum 'C17 H20 Cl N O3 S'
_chemical_formula_weight 353.85
_space_group_crystal_system monoclinic
_space_group_IT_number 14
_space_group_name_Hall '-P 2yn'
_space_group_name_H-M_alt 'P 1 21/n 1'
_atom_sites_solution_hydrogens mixed
_audit_creation_method SHELXL-2018/3
_audit_update_record
;
2021-01-20 deposited with the CCDC.	2021-03-31 downloaded from the CCDC.
;
_cell_angle_alpha 90
_cell_angle_beta 100.7506(11)
_cell_angle_gamma 90
_cell_formula_units_Z 4
_cell_length_a 6.8411(2)
_cell_length_b 15.3599(4)
_cell_length_c 17.0637(5)
_cell_measurement_reflns_used 9989
_cell_measurement_temperature 173(2)
_cell_measurement_theta_max 27.09
_cell_measurement_theta_min 2.77
_cell_volume 1761.56(9)
_computing_cell_refinement 'Bruker APEX software'
_computing_data_collection 'Bruker APEX software'
_computing_data_reduction 'Bruker APEX software'
_computing_molecular_graphics ORTEP
_computing_publication_material CIFTAB
_computing_structure_refinement SHELXL
_computing_structure_solution SHELXS
_diffrn_ambient_temperature 173(2)
_diffrn_measured_fraction_theta_full 0.990
_diffrn_measured_fraction_theta_max 0.991
_diffrn_measurement_device_type 'CCD detector'
_diffrn_measurement_method 'phi and omega scans'
_diffrn_radiation_type MoK\a
_diffrn_radiation_wavelength 0.71073
_diffrn_reflns_av_R_equivalents 0.0285
_diffrn_reflns_av_unetI/netI 0.0171
_diffrn_reflns_Laue_measured_fraction_full 0.990
_diffrn_reflns_Laue_measured_fraction_max 0.991
_diffrn_reflns_limit_h_max 8
_diffrn_reflns_limit_h_min -8
_diffrn_reflns_limit_k_max 19
_diffrn_reflns_limit_k_min -19
_diffrn_reflns_limit_l_max 21
_diffrn_reflns_limit_l_min -21
_diffrn_reflns_number 29939
_diffrn_reflns_point_group_measured_fraction_full 0.990
_diffrn_reflns_point_group_measured_fraction_max 0.991
_diffrn_reflns_theta_full 25.242
_diffrn_reflns_theta_max 27.113
_diffrn_reflns_theta_min 3.324
_diffrn_source 'fine-focus sealed tube'
_exptl_absorpt_coefficient_mu 0.349
_exptl_absorpt_correction_T_max 0.7455
_exptl_absorpt_correction_T_min 0.7026
_exptl_absorpt_correction_type multi-scan
_exptl_absorpt_process_details SADABS
_exptl_crystal_colour colourless
_exptl_crystal_density_diffrn 1.334
_exptl_crystal_description block
_exptl_crystal_F_000 744
_exptl_crystal_size_max 0.142
_exptl_crystal_size_mid 0.078
_exptl_crystal_size_min 0.054
_refine_diff_density_max 0.330
_refine_diff_density_min -0.348
_refine_diff_density_rms 0.040
_refine_ls_extinction_method none
_refine_ls_goodness_of_fit_ref 1.059
_refine_ls_hydrogen_treatment mixed
_refine_ls_matrix_type full
_refine_ls_number_parameters 237
_refine_ls_number_reflns 3858
_refine_ls_number_restraints 24
_refine_ls_restrained_S_all 1.064
_refine_ls_R_factor_all 0.0418
_refine_ls_R_factor_gt 0.0345
_refine_ls_shift/su_max 0.001
_refine_ls_shift/su_mean 0.000
_refine_ls_structure_factor_coef Fsqd
_refine_ls_weighting_details 'w=1/[\s^2^(Fo^2^)+(0.0397P)^2^+0.7695P] where P=(Fo^2^+2Fc^2^)/3'
_refine_ls_weighting_scheme calc
_refine_ls_wR_factor_gt 0.0840
_refine_ls_wR_factor_ref 0.0885
_reflns_Friedel_coverage 0.000
_reflns_number_gt 3357
_reflns_number_total 3858
_reflns_threshold_expression 'I > 2\s(I)'
_cod_data_source_file d1sc00776a2.cif
_cod_data_source_block A20272O_014
_cod_depositor_comments
;
The following automatic conversions were performed:

data item '_exptl_absorpt_correction_type' value 'MULTI-SCAN' was
changed to 'multi-scan' in accordance with the
/home/data/users/saulius/crontab/automatic-downloads/rss-feeds/RSC/lib/dictionaries/cif_core.dic
dictionary named 'cif_core.dic' version 2.4.2 last updated on
2011-04-26.

Automatic conversion script
Id: cif_fix_values 7556 2019-12-06 15:28:31Z antanas 
;
_cod_original_sg_symbol_H-M 'P 21/n'
_cod_database_code 1561396
_shelx_shelxl_version_number 2018/3
_shelx_space_group_comment
;
The symmetry employed for this shelxl refinement is uniquely defined
by the following loop, which should always be used as a source of
symmetry information in preference to the above space-group names.
They are only intended as comments.
;
_shelx_estimated_absorpt_t_min 0.952
_shelx_estimated_absorpt_t_max 0.981

loop_
_space_group_symop_operation_xyz
'x, y, z'
'-x+1/2, y+1/2, -z+1/2'
'-x, -y, -z'
'x-1/2, -y-1/2, z-1/2'

loop_
_atom_site_label
_atom_site_type_symbol
_atom_site_fract_x
_atom_site_fract_y
_atom_site_fract_z
_atom_site_U_iso_or_equiv
_atom_site_adp_type
_atom_site_occupancy
_atom_site_site_symmetry_order
_atom_site_calc_flag
_atom_site_refinement_flags_posn
_atom_site_refinement_flags_adp
_atom_site_refinement_flags_occupancy
_atom_site_disorder_assembly
_atom_site_disorder_group
Cl1 Cl 0.95386(7) 0.49686(3) 0.88681(2) 0.04639(14) Uani 1 1 d . . . . .
C2 C 0.7596(2) 0.49972(9) 0.80510(9) 0.0277(3) Uani 1 1 d . . . . .
C3 C 0.8034(2) 0.48318(10) 0.73046(9) 0.0298(3) Uani 1 1 d . . . . .
H3 H 0.935754 0.469927 0.724928 0.036 Uiso 1 1 calc R U . . .
C4 C 0.6527(2) 0.48615(9) 0.66405(8) 0.0263(3) Uani 1 1 d . . . . .
H4 H 0.680327 0.475672 0.612341 0.032 Uiso 1 1 calc R U . . .
C5 C 0.4602(2) 0.50468(8) 0.67418(8) 0.0206(3) Uani 1 1 d . . . . .
C6 C 0.4170(2) 0.52063(10) 0.74899(8) 0.0271(3) Uani 1 1 d . . . . .
H6 H 0.284252 0.532875 0.754753 0.032 Uiso 1 1 calc R U . . .
C7 C 0.5689(2) 0.51860(10) 0.81559(9) 0.0313(3) Uani 1 1 d . . . . .
H7 H 0.542066 0.529970 0.867277 0.038 Uiso 1 1 calc R U . . .
S8 S 0.26927(5) 0.50926(2) 0.58890(2) 0.02053(10) Uani 1 1 d . . . . .
O9 O 0.08852(14) 0.53592(7) 0.61436(6) 0.0287(2) Uani 1 1 d . . . . .
O10 O 0.33847(15) 0.56075(6) 0.52895(6) 0.0272(2) Uani 1 1 d . . . . .
C12 C 0.2334(2) 0.40125(9) 0.55034(8) 0.0233(3) Uani 1 1 d . . . . .
H12A H 0.138918 0.403064 0.498801 0.028 Uiso 1 1 calc R U . . .
H12B H 0.361847 0.378883 0.539896 0.028 Uiso 1 1 calc R U . . .
C13 C 0.1542(2) 0.33842(9) 0.60614(9) 0.0288(3) Uani 1 1 d . . . . .
H13 H 0.046(3) 0.3673(12) 0.6277(11) 0.043 Uiso 1 1 d . U . . .
C14 C 0.0688(2) 0.25707(9) 0.56146(9) 0.0282(3) Uani 1 1 d . . . . .
C15 C -0.1331(2) 0.24913(10) 0.53333(11) 0.0399(4) Uani 1 1 d . . . . .
H15 H -0.221491 0.294566 0.541420 0.048 Uiso 1 1 calc R U . . .
C16 C -0.2051(3) 0.17389(11) 0.49312(12) 0.0464(5) Uani 1 1 d . . . . .
H16 H -0.344385 0.169592 0.474014 0.056 Uiso 1 1 calc R U . . .
N17 N -0.0913(2) 0.10730(9) 0.47960(8) 0.0409(3) Uani 1 1 d . . . . .
C18 C 0.1029(3) 0.11592(10) 0.50725(10) 0.0369(4) Uani 1 1 d . . . . .
H18 H 0.187758 0.069368 0.498533 0.044 Uiso 1 1 calc R U . . .
C19 C 0.1892(2) 0.18852(10) 0.54797(9) 0.0324(3) Uani 1 1 d . . . . .
H19 H 0.329025 0.191121 0.566324 0.039 Uiso 1 1 calc R U . . .
O20 O 0.31655(18) 0.31988(7) 0.66806(6) 0.0375(3) Uani 1 1 d . . . . .
C21 C 0.2636(4) 0.27453(14) 0.73477(11) 0.0506(5) Uani 1 1 d . . . . .
H21A H 0.155(4) 0.3081(17) 0.7522(15) 0.076 Uiso 1 1 d . U . . .
H21B H 0.210(4) 0.2165(18) 0.7157(14) 0.076 Uiso 1 1 d . U . . .
C22 C 0.4434(4) 0.26968(15) 0.79969(12) 0.0530(7) Uani 0.882(5) 1 d . U P A 1
H22A H 0.408467 0.237349 0.845353 0.064 Uiso 0.882(5) 1 calc R U P A 1
H22B H 0.481831 0.329440 0.818133 0.064 Uiso 0.882(5) 1 calc R U P A 1
C23 C 0.6186(5) 0.22634(16) 0.77489(13) 0.0599(8) Uani 0.882(5) 1 d . U P A 1
H23A H 0.652141 0.258034 0.728641 0.072 Uiso 0.882(5) 1 calc R U P A 1
H23B H 0.580988 0.166194 0.757378 0.072 Uiso 0.882(5) 1 calc R U P A 1
C24 C 0.8028(13) 0.2230(4) 0.8410(4) 0.0703(19) Uani 0.882(5) 1 d . U P A 1
H24A H 0.910910 0.193371 0.821229 0.105 Uiso 0.882(5) 1 calc R U P A 1
H24B H 0.771522 0.191000 0.886812 0.105 Uiso 0.882(5) 1 calc R U P A 1
H24C H 0.844150 0.282341 0.857353 0.105 Uiso 0.882(5) 1 calc R U P A 1
C22B C 0.467(2) 0.2197(10) 0.7751(9) 0.033(4) Uiso 0.118(5) 1 d . . P A 2
H22C H 0.439437 0.185926 0.821316 0.040 Uiso 0.118(5) 1 calc R U P A 2
H22D H 0.500151 0.177834 0.735473 0.040 Uiso 0.118(5) 1 calc R U P A 2
C23B C 0.645(2) 0.2792(10) 0.8028(9) 0.034(4) Uiso 0.118(5) 1 d . . P A 2
H23C H 0.677901 0.307961 0.754879 0.041 Uiso 0.118(5) 1 calc R U P A 2
H23D H 0.602543 0.325459 0.836264 0.041 Uiso 0.118(5) 1 calc R U P A 2
C24B C 0.825(7) 0.243(3) 0.846(2) 0.044(7) Uani 0.118(5) 1 d . U P A 2
H24D H 0.936467 0.281515 0.842543 0.066 Uiso 0.118(5) 1 calc R U P A 2
H24E H 0.847877 0.185757 0.823737 0.066 Uiso 0.118(5) 1 calc R U P A 2
H24F H 0.813452 0.235799 0.902297 0.066 Uiso 0.118(5) 1 calc R U P A 2

loop_
_atom_site_aniso_label
_atom_site_aniso_U_11
_atom_site_aniso_U_22
_atom_site_aniso_U_33
_atom_site_aniso_U_23
_atom_site_aniso_U_13
_atom_site_aniso_U_12
Cl1 0.0376(2) 0.0646(3) 0.0301(2) 0.00331(18) -0.01139(17) -0.00639(19)
C2 0.0280(7) 0.0301(7) 0.0221(7) 0.0020(5) -0.0031(6) -0.0048(6)
C3 0.0219(7) 0.0375(8) 0.0294(7) 0.0002(6) 0.0033(6) -0.0002(6)
C4 0.0243(7) 0.0333(7) 0.0216(7) -0.0014(5) 0.0055(5) -0.0003(6)
C5 0.0218(6) 0.0198(6) 0.0191(6) 0.0002(5) 0.0014(5) -0.0015(5)
C6 0.0249(7) 0.0327(7) 0.0245(7) -0.0029(6) 0.0068(6) 0.0009(6)
C7 0.0344(8) 0.0404(8) 0.0190(7) -0.0045(6) 0.0051(6) -0.0026(7)
S8 0.02106(17) 0.02041(16) 0.01925(17) 0.00034(12) 0.00152(12) 0.00147(12)
O9 0.0228(5) 0.0328(5) 0.0298(5) -0.0016(4) 0.0032(4) 0.0058(4)
O10 0.0335(5) 0.0248(5) 0.0226(5) 0.0040(4) 0.0034(4) 0.0000(4)
C12 0.0259(7) 0.0216(6) 0.0207(6) -0.0019(5) 0.0002(5) -0.0008(5)
C13 0.0326(8) 0.0245(7) 0.0298(7) -0.0015(6) 0.0068(6) -0.0037(6)
C14 0.0332(8) 0.0222(7) 0.0286(7) 0.0014(5) 0.0044(6) -0.0038(6)
C15 0.0333(9) 0.0266(8) 0.0561(11) 0.0021(7) -0.0013(8) 0.0030(6)
C16 0.0370(9) 0.0341(9) 0.0599(12) 0.0043(8) -0.0124(8) -0.0054(7)
N17 0.0531(9) 0.0270(7) 0.0368(7) 0.0016(6) -0.0067(7) -0.0069(6)
C18 0.0482(10) 0.0270(8) 0.0350(8) -0.0025(6) 0.0062(7) 0.0025(7)
C19 0.0307(8) 0.0309(8) 0.0353(8) -0.0030(6) 0.0054(6) -0.0008(6)
O20 0.0516(7) 0.0339(6) 0.0240(5) 0.0065(4) -0.0012(5) -0.0134(5)
C21 0.0786(15) 0.0420(10) 0.0326(9) 0.0102(8) 0.0140(9) -0.0095(10)
C22 0.0960(19) 0.0368(12) 0.0251(10) 0.0061(8) 0.0083(10) 0.0050(11)
C23 0.100(2) 0.0421(13) 0.0364(12) 0.0034(10) 0.0095(12) 0.0144(13)
C24 0.099(4) 0.047(3) 0.062(3) 0.0100(17) 0.005(2) 0.011(2)
C24B 0.057(12) 0.048(16) 0.021(9) 0.023(9) -0.007(8) 0.002(10)

loop_
_atom_type_symbol
_atom_type_description
_atom_type_scat_dispersion_real
_atom_type_scat_dispersion_imag
_atom_type_scat_source
C C 0.0033 0.0016 'International Tables Vol C Tables 4.2.6.8 and 6.1.1.4'
H H 0.0000 0.0000 'International Tables Vol C Tables 4.2.6.8 and 6.1.1.4'
N N 0.0061 0.0033 'International Tables Vol C Tables 4.2.6.8 and 6.1.1.4'
O O 0.0106 0.0060 'International Tables Vol C Tables 4.2.6.8 and 6.1.1.4'
S S 0.1246 0.1234 'International Tables Vol C Tables 4.2.6.8 and 6.1.1.4'
Cl Cl 0.1484 0.1585 'International Tables Vol C Tables 4.2.6.8 and 6.1.1.4'

loop_
_geom_angle_atom_site_label_1
_geom_angle_atom_site_label_2
_geom_angle_atom_site_label_3
_geom_angle
_geom_angle_site_symmetry_1
_geom_angle_site_symmetry_3
_geom_angle_publ_flag
C7 C2 C3 121.98(13) . . ?
C7 C2 Cl1 120.08(11) . . ?
C3 C2 Cl1 117.95(12) . . ?
C4 C3 C2 119.42(14) . . ?
C4 C3 H3 120.3 . . ?
C2 C3 H3 120.3 . . ?
C3 C4 C5 118.93(13) . . ?
C3 C4 H4 120.5 . . ?
C5 C4 H4 120.5 . . ?
C6 C5 C4 121.44(13) . . ?
C6 C5 S8 119.99(11) . . ?
C4 C5 S8 118.57(10) . . ?
C5 C6 C7 119.58(13) . . ?
C5 C6 H6 120.2 . . ?
C7 C6 H6 120.2 . . ?
C2 C7 C6 118.65(13) . . ?
C2 C7 H7 120.7 . . ?
C6 C7 H7 120.7 . . ?
O10 S8 O9 118.10(6) . . ?
O10 S8 C5 108.44(6) . . ?
O9 S8 C5 107.86(6) . . ?
O10 S8 C12 106.81(6) . . ?
O9 S8 C12 107.94(6) . . ?
C5 S8 C12 107.24(6) . . ?
C13 C12 S8 113.49(10) . . ?
C13 C12 H12A 108.9 . . ?
S8 C12 H12A 108.9 . . ?
C13 C12 H12B 108.9 . . ?
S8 C12 H12B 108.9 . . ?
H12A C12 H12B 107.7 . . ?
O20 C13 C14 112.59(12) . . ?
O20 C13 C12 105.88(12) . . ?
C14 C13 C12 110.78(12) . . ?
O20 C13 H13 110.5(11) . . ?
C14 C13 H13 108.0(11) . . ?
C12 C13 H13 109.0(11) . . ?
C15 C14 C19 117.62(14) . . ?
C15 C14 C13 120.80(14) . . ?
C19 C14 C13 121.58(14) . . ?
C14 C15 C16 119.04(16) . . ?
C14 C15 H15 120.5 . . ?
C16 C15 H15 120.5 . . ?
N17 C16 C15 124.11(16) . . ?
N17 C16 H16 117.9 . . ?
C15 C16 H16 117.9 . . ?
C18 N17 C16 116.07(14) . . ?
N17 C18 C19 124.15(15) . . ?
N17 C18 H18 117.9 . . ?
C19 C18 H18 117.9 . . ?
C14 C19 C18 119.00(15) . . ?
C14 C19 H19 120.5 . . ?
C18 C19 H19 120.5 . . ?
C13 O20 C21 114.29(14) . . ?
O20 C21 C22 108.49(17) . . ?
O20 C21 C22B 105.0(5) . . ?
O20 C21 H21A 107.3(15) . . ?
C22 C21 H21A 111.2(14) . . ?
C22B C21 H21A 138.9(15) . . ?
O20 C21 H21B 107.8(14) . . ?
C22 C21 H21B 113.5(14) . . ?
C22B C21 H21B 84.8(15) . . ?
H21A C21 H21B 108(2) . . ?
C21 C22 C23 113.78(19) . . ?
C21 C22 H22A 108.8 . . ?
C23 C22 H22A 108.8 . . ?
C21 C22 H22B 108.8 . . ?
C23 C22 H22B 108.8 . . ?
H22A C22 H22B 107.7 . . ?
C22 C23 C24 113.5(4) . . ?
C22 C23 H23A 108.9 . . ?
C24 C23 H23A 108.9 . . ?
C22 C23 H23B 108.9 . . ?
C24 C23 H23B 108.9 . . ?
H23A C23 H23B 107.7 . . ?
C23 C24 H24A 109.5 . . ?
C23 C24 H24B 109.5 . . ?
H24A C24 H24B 109.5 . . ?
C23 C24 H24C 109.5 . . ?
H24A C24 H24C 109.5 . . ?
H24B C24 H24C 109.5 . . ?
C23B C22B C21 112.5(11) . . ?
C23B C22B H22C 109.1 . . ?
C21 C22B H22C 109.1 . . ?
C23B C22B H22D 109.1 . . ?
C21 C22B H22D 109.1 . . ?
H22C C22B H22D 107.8 . . ?
C24B C23B C22B 119(2) . . ?
C24B C23B H23C 107.5 . . ?
C22B C23B H23C 107.5 . . ?
C24B C23B H23D 107.5 . . ?
C22B C23B H23D 107.5 . . ?
H23C C23B H23D 107.0 . . ?
C23B C24B H24D 109.5 . . ?
C23B C24B H24E 109.5 . . ?
H24D C24B H24E 109.5 . . ?
C23B C24B H24F 109.5 . . ?
H24D C24B H24F 109.5 . . ?
H24E C24B H24F 109.5 . . ?

loop_
_geom_bond_atom_site_label_1
_geom_bond_atom_site_label_2
_geom_bond_distance
_geom_bond_site_symmetry_2
_geom_bond_publ_flag
Cl1 C2 1.7381(14) . ?
C2 C7 1.380(2) . ?
C2 C3 1.385(2) . ?
C3 C4 1.383(2) . ?
C3 H3 0.9500 . ?
C4 C5 1.3887(19) . ?
C4 H4 0.9500 . ?
C5 C6 1.3850(19) . ?
C5 S8 1.7663(13) . ?
C6 C7 1.390(2) . ?
C6 H6 0.9500 . ?
C7 H7 0.9500 . ?
S8 O10 1.4411(10) . ?
S8 O9 1.4442(10) . ?
S8 C12 1.7847(13) . ?
C12 C13 1.5244(19) . ?
C12 H12A 0.9900 . ?
C12 H12B 0.9900 . ?
C13 O20 1.4117(18) . ?
C13 C14 1.522(2) . ?
C13 H13 0.993(19) . ?
C14 C15 1.381(2) . ?
C14 C19 1.382(2) . ?
C15 C16 1.387(2) . ?
C15 H15 0.9500 . ?
C16 N17 1.331(2) . ?
C16 H16 0.9500 . ?
N17 C18 1.331(2) . ?
C18 C19 1.386(2) . ?
C18 H18 0.9500 . ?
C19 H19 0.9500 . ?
O20 C21 1.437(2) . ?
C21 C22 1.495(3) . ?
C21 C22B 1.662(15) . ?
C21 H21A 0.99(3) . ?
C21 H21B 0.99(3) . ?
C22 C23 1.499(4) . ?
C22 H22A 0.9900 . ?
C22 H22B 0.9900 . ?
C23 C24 1.527(8) . ?
C23 H23A 0.9900 . ?
C23 H23B 0.9900 . ?
C24 H24A 0.9800 . ?
C24 H24B 0.9800 . ?
C24 H24C 0.9800 . ?
C22B C23B 1.53(2) . ?
C22B H22C 0.9900 . ?
C22B H22D 0.9900 . ?
C23B C24B 1.42(5) . ?
C23B H23C 0.9900 . ?
C23B H23D 0.9900 . ?
C24B H24D 0.9800 . ?
C24B H24E 0.9800 . ?
C24B H24F 0.9800 . ?

loop_
_geom_torsion_atom_site_label_1
_geom_torsion_atom_site_label_2
_geom_torsion_atom_site_label_3
_geom_torsion_atom_site_label_4
_geom_torsion
_geom_torsion_site_symmetry_1
_geom_torsion_site_symmetry_2
_geom_torsion_site_symmetry_3
_geom_torsion_site_symmetry_4
_geom_torsion_publ_flag
C7 C2 C3 C4 0.5(2) . . . . ?
Cl1 C2 C3 C4 -179.10(11) . . . . ?
C2 C3 C4 C5 -0.8(2) . . . . ?
C3 C4 C5 C6 0.4(2) . . . . ?
C3 C4 C5 S8 179.44(11) . . . . ?
C4 C5 C6 C7 0.3(2) . . . . ?
S8 C5 C6 C7 -178.71(11) . . . . ?
C3 C2 C7 C6 0.2(2) . . . . ?
Cl1 C2 C7 C6 179.81(12) . . . . ?
C5 C6 C7 C2 -0.6(2) . . . . ?
C6 C5 S8 O10 132.41(11) . . . . ?
C4 C5 S8 O10 -46.68(12) . . . . ?
C6 C5 S8 O9 3.43(13) . . . . ?
C4 C5 S8 O9 -175.65(11) . . . . ?
C6 C5 S8 C12 -112.59(12) . . . . ?
C4 C5 S8 C12 68.32(12) . . . . ?
O10 S8 C12 C13 -178.44(10) . . . . ?
O9 S8 C12 C13 -50.50(12) . . . . ?
C5 S8 C12 C13 65.48(12) . . . . ?
S8 C12 C13 O20 -74.72(13) . . . . ?
S8 C12 C13 C14 162.93(10) . . . . ?
O20 C13 C14 C15 144.05(15) . . . . ?
C12 C13 C14 C15 -97.60(17) . . . . ?
O20 C13 C14 C19 -35.54(19) . . . . ?
C12 C13 C14 C19 82.81(17) . . . . ?
C19 C14 C15 C16 -0.2(2) . . . . ?
C13 C14 C15 C16 -179.82(16) . . . . ?
C14 C15 C16 N17 0.2(3) . . . . ?
C15 C16 N17 C18 -0.1(3) . . . . ?
C16 N17 C18 C19 -0.1(3) . . . . ?
C15 C14 C19 C18 0.1(2) . . . . ?
C13 C14 C19 C18 179.69(14) . . . . ?
N17 C18 C19 C14 0.1(3) . . . . ?
C14 C13 O20 C21 -69.91(17) . . . . ?
C12 C13 O20 C21 168.90(14) . . . . ?
C13 O20 C21 C22 -172.65(15) . . . . ?
C13 O20 C21 C22B 153.3(6) . . . . ?
O20 C21 C22 C23 -57.3(2) . . . . ?
C21 C22 C23 C24 179.0(3) . . . . ?
O20 C21 C22B C23B 59.7(11) . . . . ?
C21 C22B C23B C24B 173(2) . . . . ?
